data_2229937
loop_
_publ_author_name
'Binzet, G\"un'
'Fl\"orke, Ulrich'
'K\"ulc\"u, Nevzat'
'Arslan, Hakan'

_publ_section_title
;
 <i>cis</i>-Bis[<i>N</i>'-(4-bromobenzoyl)-<i>N</i>,<i>N</i>-dimethylthioureato-\k^2^<i>O</i>,<i>S</i>]copper(II)
;
_journal_coeditor_code BT5534
_journal_issue 5
_journal_name_full 'Acta Crystallographica Section E'
_journal_page_first m648
_journal_page_last m649
_journal_paper_doi 10.1107/S1600536811015789
_journal_volume 67
_journal_year 2011
_chemical_formula_iupac '[Cu (C10 H10 Br N2 O S)2]'
_chemical_formula_moiety 'C20 H20 Br2 Cu N4 O2 S2'
_chemical_formula_sum 'C20 H20 Br2 Cu N4 O2 S2'
_chemical_formula_weight 635.88
_chemical_name_common
;
<i>cis</i>-Bis[<i>N</i>'-(4-bromobenzoyl)-<i>N</i>,<i>N</i>-
dimethylthioureato-\k^2^<i>O</i>,<i>S</i>]copper(II)
;
_chemical_name_systematic <i>cis</i>-Bis(<i>N</i>,<i>N</i>-dimethyl-<i>N</i>'-4-bromobenzoylthioureato)copper(II)
_space_group_IT_number 2
_symmetry_cell_setting triclinic
_symmetry_space_group_name_Hall '-P 1'
_symmetry_space_group_name_H-M 'P -1'
_atom_sites_solution_hydrogens difmap
_atom_sites_solution_primary direct
_atom_sites_solution_secondary difmap
_audit_creation_method SHELXL-97
_cell_angle_alpha 94.857(2)
_cell_angle_beta 96.144(3)
_cell_angle_gamma 95.095(2)
_cell_formula_units_Z 4
_cell_length_a 9.1780(11)
_cell_length_b 11.0028(13)
_cell_length_c 23.241(3)
_cell_measurement_reflns_used 3977
_cell_measurement_temperature 120(2)
_cell_measurement_theta_max 28.70
_cell_measurement_theta_min 2.31
_cell_volume 2313.7(5)
_computing_cell_refinement 'SAINT (Bruker, 2002)'
_computing_data_collection 'SMART (Bruker, 2002)'
_computing_data_reduction 'SAINT (Bruker, 2002)'
_computing_molecular_graphics 'OLEX2 (Dolomanov <i>et al.</i>, 2009)'
_computing_publication_material
;
SHELXTL (Sheldrick, 2008), OLEX2 (Dolomanov <i>et al.</i>,
2009), publCIF
(Westrip, 2010) and Mercury (Macrae <i>et al.</i>, 2006)
;
_computing_structure_refinement 'SHELXL97 (Sheldrick, 2008)'
_computing_structure_solution 'SHELXS97 (Sheldrick, 2008)'
_diffrn_ambient_temperature 120(2)
_diffrn_measured_fraction_theta_full 0.990
_diffrn_measured_fraction_theta_max 0.990
_diffrn_measurement_device_type 'Bruker SMART APEX'
_diffrn_measurement_method '\f and \w'
_diffrn_radiation_monochromator graphite
_diffrn_radiation_source 'sealed tube'
_diffrn_radiation_type MoK\a
_diffrn_radiation_wavelength 0.71073
_diffrn_reflns_av_R_equivalents 0.0286
_diffrn_reflns_av_sigmaI/netI 0.0532
_diffrn_reflns_limit_h_max 12
_diffrn_reflns_limit_h_min -11
_diffrn_reflns_limit_k_max 14
_diffrn_reflns_limit_k_min -14
_diffrn_reflns_limit_l_max 28
_diffrn_reflns_limit_l_min -30
_diffrn_reflns_number 20433
_diffrn_reflns_theta_full 27.88
_diffrn_reflns_theta_max 27.88
_diffrn_reflns_theta_min 0.89
_diffrn_standards_decay_% 0
_diffrn_standards_interval_time 430
_diffrn_standards_number 997
_exptl_absorpt_coefficient_mu 4.604
_exptl_absorpt_correction_T_max 0.6081
_exptl_absorpt_correction_T_min 0.3589
_exptl_absorpt_correction_type multi-scan
_exptl_absorpt_process_details '(SADABS; Sheldrick, 2004)'
_exptl_crystal_colour red
_exptl_crystal_density_diffrn 1.825
_exptl_crystal_density_method 'not measured'
_exptl_crystal_description prism
_exptl_crystal_F_000 1260
_exptl_crystal_size_max 0.28
_exptl_crystal_size_mid 0.21
_exptl_crystal_size_min 0.12
_refine_diff_density_max 0.981
_refine_diff_density_min -0.843
_refine_ls_extinction_method none
_refine_ls_goodness_of_fit_ref 0.998
_refine_ls_hydrogen_treatment constr
_refine_ls_matrix_type full
_refine_ls_number_parameters 567
_refine_ls_number_reflns 10926
_refine_ls_number_restraints 0
_refine_ls_restrained_S_all 0.998
_refine_ls_R_factor_all 0.0593
_refine_ls_R_factor_gt 0.0420
_refine_ls_shift/su_max 0.001
_refine_ls_shift/su_mean 0.000
_refine_ls_structure_factor_coef Fsqd
_refine_ls_weighting_details 'calc w=1/[\s^2^(Fo^2^)+(0.0696P)^2^] where P=(Fo^2^+2Fc^2^)/3'
_refine_ls_weighting_scheme calc
_refine_ls_wR_factor_gt 0.1081
_refine_ls_wR_factor_ref 0.1165
_reflns_number_gt 8446
_reflns_number_total 10926
_reflns_threshold_expression I>2\s(I)
_cod_data_source_file bt5534.cif
_cod_data_source_block I
_cod_database_code 2229937
_cod_database_fobs_code 2229937

loop_
_symmetry_equiv_pos_as_xyz
'x, y, z'
'-x, -y, -z'

loop_
_atom_site_type_symbol
_atom_site_label
_atom_site_fract_x
_atom_site_fract_y
_atom_site_fract_z
_atom_site_U_iso_or_equiv
_atom_site_adp_type
_atom_site_calc_flag
_atom_site_refinement_flags
_atom_site_occupancy
_atom_site_symmetry_multiplicity
_atom_site_disorder_assembly
_atom_site_disorder_group
Cu Cu1 0.28252(5) 0.12213(4) 0.428728(19) 0.02274(11) Uani d . 1 1 . .
Br Br1 0.37548(5) -0.19864(4) 0.753935(17) 0.03539(11) Uani d . 1 1 . .
Br Br2 1.00293(4) 0.48331(4) 0.664265(18) 0.03169(10) Uani d . 1 1 . .
S S1 0.13289(10) -0.01269(8) 0.37520(4) 0.02310(19) Uani d . 1 1 . .
S S2 0.26287(10) 0.23785(8) 0.35908(4) 0.02323(19) Uani d . 1 1 . .
O O1 0.2935(3) 0.0289(2) 0.49212(11) 0.0255(6) Uani d . 1 1 . .
O O2 0.4210(3) 0.2305(2) 0.47515(11) 0.0250(5) Uani d . 1 1 . .
N N1 0.0876(3) -0.1172(3) 0.47730(13) 0.0210(6) Uani d . 1 1 . .
N N2 -0.0790(3) -0.1706(3) 0.39781(13) 0.0240(6) Uani d . 1 1 . .
N N3 0.5181(3) 0.3709(3) 0.41560(13) 0.0214(6) Uani d . 1 1 . .
N N4 0.4318(3) 0.4184(3) 0.32595(13) 0.0240(7) Uani d . 1 1 . .
C C1 0.0445(4) -0.1031(3) 0.42136(16) 0.0214(7) Uani d . 1 1 . .
C C2 -0.1409(4) -0.1633(4) 0.33765(17) 0.0308(9) Uani d . 1 1 . .
H H2A -0.1534 -0.0776 0.3314 0.046 Uiso calc R 1 1 . .
H H2B -0.2368 -0.2121 0.3300 0.046 Uiso calc R 1 1 . .
H H2C -0.0741 -0.1952 0.3112 0.046 Uiso calc R 1 1 . .
C C3 -0.1613(4) -0.2547(4) 0.43166(18) 0.0294(8) Uani d . 1 1 . .
H H3A -0.1034 -0.2607 0.4691 0.044 Uiso calc R 1 1 . .
H H3B -0.1799 -0.3361 0.4101 0.044 Uiso calc R 1 1 . .
H H3C -0.2553 -0.2234 0.4383 0.044 Uiso calc R 1 1 . .
C C4 0.2079(4) -0.0569(3) 0.50652(15) 0.0200(7) Uani d . 1 1 . .
C C5 0.2476(4) -0.0921(3) 0.56630(15) 0.0211(7) Uani d . 1 1 . .
C C6 0.1521(4) -0.1724(3) 0.59169(16) 0.0241(7) Uani d . 1 1 . .
H H6A 0.0620 -0.2067 0.5701 0.029 Uiso calc R 1 1 . .
C C7 0.1876(4) -0.2026(3) 0.64818(17) 0.0278(8) Uani d . 1 1 . .
H H7A 0.1217 -0.2559 0.6656 0.033 Uiso calc R 1 1 . .
C C8 0.3206(4) -0.1534(3) 0.67833(15) 0.0252(8) Uani d . 1 1 . .
C C9 0.4182(4) -0.0729(3) 0.65460(17) 0.0259(8) Uani d . 1 1 . .
H H9A 0.5086 -0.0393 0.6762 0.031 Uiso calc R 1 1 . .
C C10 0.3797(4) -0.0429(3) 0.59820(16) 0.0247(8) Uani d . 1 1 . .
H H10A 0.4447 0.0120 0.5813 0.030 Uiso calc R 1 1 . .
C C11 0.4137(4) 0.3472(3) 0.36911(16) 0.0213(7) Uani d . 1 1 . .
C C12 0.5545(4) 0.5137(4) 0.33028(18) 0.0339(9) Uani d . 1 1 . .
H H12A 0.5697 0.5556 0.3697 0.051 Uiso calc R 1 1 . .
H H12B 0.5324 0.5730 0.3022 0.051 Uiso calc R 1 1 . .
H H12C 0.6440 0.4765 0.3219 0.051 Uiso calc R 1 1 . .
C C13 0.3332(4) 0.4071(4) 0.27193(16) 0.0289(8) Uani d . 1 1 . .
H H13A 0.2945 0.3211 0.2620 0.043 Uiso calc R 1 1 . .
H H13B 0.3873 0.4355 0.2407 0.043 Uiso calc R 1 1 . .
H H13C 0.2513 0.4571 0.2768 0.043 Uiso calc R 1 1 . .
C C14 0.5131(4) 0.3156(3) 0.46358(15) 0.0207(7) Uani d . 1 1 . .
C C15 0.6319(4) 0.3585(3) 0.51186(15) 0.0198(7) Uani d . 1 1 . .
C C16 0.7371(4) 0.4549(3) 0.50670(16) 0.0269(8) Uani d . 1 1 . .
H H16A 0.7326 0.4953 0.4721 0.032 Uiso calc R 1 1 . .
C C17 0.8489(4) 0.4928(4) 0.55177(17) 0.0291(8) Uani d . 1 1 . .
H H17A 0.9212 0.5581 0.5481 0.035 Uiso calc R 1 1 . .
C C18 0.8525(4) 0.4340(3) 0.60154(16) 0.0234(7) Uani d . 1 1 . .
C C19 0.7489(4) 0.3378(3) 0.60788(17) 0.0272(8) Uani d . 1 1 . .
H H19A 0.7529 0.2980 0.6427 0.033 Uiso calc R 1 1 . .
C C20 0.6396(4) 0.3010(3) 0.56235(16) 0.0254(8) Uani d . 1 1 . .
H H20A 0.5684 0.2348 0.5660 0.031 Uiso calc R 1 1 . .
Cu Cu2 0.35911(5) 0.18310(4) 0.070914(19) 0.02242(11) Uani d . 1 1 . .
Br Br3 0.00952(4) -0.42199(4) -0.175362(17) 0.03082(10) Uani d . 1 1 . .
Br Br4 0.73008(5) 0.17128(4) -0.253135(18) 0.03850(12) Uani d . 1 1 . .
S S3 0.25683(10) 0.14812(8) 0.14730(4) 0.02390(19) Uani d . 1 1 . .
S S4 0.45871(11) 0.35186(8) 0.11731(4) 0.0259(2) Uani d . 1 1 . .
O O3 0.2718(3) 0.0415(2) 0.02839(11) 0.0256(6) Uani d . 1 1 . .
O O4 0.4483(3) 0.2068(2) 0.00413(11) 0.0256(6) Uani d . 1 1 . .
N N5 0.0961(3) -0.0513(3) 0.08088(13) 0.0216(6) Uani d . 1 1 . .
N N6 0.0270(3) 0.0084(3) 0.16917(13) 0.0252(7) Uani d . 1 1 . .
N N7 0.6098(3) 0.3874(3) 0.02166(13) 0.0228(6) Uani d . 1 1 . .
N N8 0.6605(3) 0.5243(3) 0.10071(13) 0.0235(6) Uani d . 1 1 . .
C C21 0.1191(4) 0.0278(3) 0.12893(15) 0.0205(7) Uani d . 1 1 . .
C C22 -0.0890(5) -0.0925(4) 0.15936(19) 0.0373(10) Uani d . 1 1 . .
H H22A -0.1277 -0.1036 0.1181 0.056 Uiso calc R 1 1 . .
H H22B -0.1685 -0.0742 0.1827 0.056 Uiso calc R 1 1 . .
H H22C -0.0490 -0.1678 0.1706 0.056 Uiso calc R 1 1 . .
C C23 0.0390(4) 0.0848(4) 0.22442(16) 0.0285(8) Uani d . 1 1 . .
H H23A 0.1327 0.0755 0.2473 0.043 Uiso calc R 1 1 . .
H H23B -0.0426 0.0592 0.2461 0.043 Uiso calc R 1 1 . .
H H23C 0.0349 0.1708 0.2169 0.043 Uiso calc R 1 1 . .
C C24 0.1727(4) -0.0415(3) 0.03654(15) 0.0200(7) Uani d . 1 1 . .
C C25 0.1355(4) -0.1392(3) -0.01296(15) 0.0196(7) Uani d . 1 1 . .
C C26 0.2139(4) -0.1347(3) -0.06115(16) 0.0228(7) Uani d . 1 1 . .
H H26A 0.2928 -0.0726 -0.0612 0.027 Uiso calc R 1 1 . .
C C27 0.1772(4) -0.2202(3) -0.10896(16) 0.0234(7) Uani d . 1 1 . .
H H27A 0.2297 -0.2169 -0.1419 0.028 Uiso calc R 1 1 . .
C C28 0.0628(4) -0.3107(3) -0.10794(15) 0.0222(7) Uani d . 1 1 . .
C C29 -0.0135(4) -0.3181(3) -0.06067(17) 0.0278(8) Uani d . 1 1 . .
H H29A -0.0906 -0.3817 -0.0605 0.033 Uiso calc R 1 1 . .
C C30 0.0227(4) -0.2317(3) -0.01284(16) 0.0244(8) Uani d . 1 1 . .
H H30A -0.0301 -0.2361 0.0200 0.029 Uiso calc R 1 1 . .
C C31 0.5819(4) 0.4225(3) 0.07554(15) 0.0205(7) Uani d . 1 1 . .
C C32 0.7652(4) 0.5938(3) 0.06970(18) 0.0315(9) Uani d . 1 1 . .
H H32A 0.8643 0.5695 0.0797 0.047 Uiso calc R 1 1 . .
H H32B 0.7645 0.6816 0.0809 0.047 Uiso calc R 1 1 . .
H H32C 0.7371 0.5768 0.0277 0.047 Uiso calc R 1 1 . .
C C33 0.6478(5) 0.5730(4) 0.15988(17) 0.0311(9) Uani d . 1 1 . .
H H33A 0.5494 0.6001 0.1620 0.047 Uiso calc R 1 1 . .
H H33B 0.7223 0.6428 0.1713 0.047 Uiso calc R 1 1 . .
H H33C 0.6631 0.5091 0.1862 0.047 Uiso calc R 1 1 . .
C C34 0.5439(4) 0.2865(3) -0.00926(15) 0.0211(7) Uani d . 1 1 . .
C C35 0.5885(4) 0.2613(3) -0.06848(15) 0.0211(7) Uani d . 1 1 . .
C C36 0.6950(4) 0.3395(3) -0.08950(17) 0.0281(8) Uani d . 1 1 . .
H H36A 0.7396 0.4107 -0.0660 0.034 Uiso calc R 1 1 . .
C C37 0.7353(4) 0.3128(4) -0.14478(17) 0.0309(9) Uani d . 1 1 . .
H H37A 0.8079 0.3654 -0.1592 0.037 Uiso calc R 1 1 . .
C C38 0.6697(4) 0.2099(4) -0.17848(15) 0.0266(8) Uani d . 1 1 . .
C C39 0.5635(4) 0.1312(3) -0.15925(17) 0.0276(8) Uani d . 1 1 . .
H H39A 0.5190 0.0605 -0.1831 0.033 Uiso calc R 1 1 . .
C C40 0.5238(4) 0.1586(3) -0.10393(16) 0.0244(8) Uani d . 1 1 . .
H H40A 0.4507 0.1057 -0.0900 0.029 Uiso calc R 1 1 . .

loop_
_atom_site_aniso_label
_atom_site_aniso_U_11
_atom_site_aniso_U_22
_atom_site_aniso_U_33
_atom_site_aniso_U_12
_atom_site_aniso_U_13
_atom_site_aniso_U_23
Cu1 0.0229(2) 0.0228(2) 0.0215(2) -0.00394(17) 0.00288(18) 0.00245(17)
Br1 0.0406(2) 0.0475(3) 0.0205(2) 0.01112(19) 0.00464(17) 0.00856(17)
Br2 0.0305(2) 0.0327(2) 0.0279(2) -0.00079(16) -0.00602(16) -0.00411(16)
S1 0.0268(5) 0.0224(4) 0.0186(4) -0.0055(3) 0.0029(3) 0.0018(3)
S2 0.0219(4) 0.0224(4) 0.0236(5) -0.0054(3) -0.0014(3) 0.0046(3)
O1 0.0259(13) 0.0274(13) 0.0217(14) -0.0076(11) 0.0007(11) 0.0068(11)
O2 0.0240(13) 0.0286(13) 0.0205(13) -0.0107(11) 0.0024(10) 0.0048(11)
N1 0.0221(15) 0.0215(14) 0.0199(15) -0.0009(12) 0.0054(12) 0.0037(12)
N2 0.0229(15) 0.0240(15) 0.0233(16) -0.0053(12) 0.0017(12) 0.0012(12)
N3 0.0220(15) 0.0208(14) 0.0201(16) -0.0034(12) 0.0020(12) 0.0009(12)
N4 0.0270(16) 0.0261(16) 0.0177(16) -0.0058(13) 0.0018(13) 0.0051(12)
C1 0.0214(17) 0.0166(16) 0.0260(19) 0.0018(13) 0.0051(14) -0.0014(14)
C2 0.026(2) 0.035(2) 0.027(2) -0.0080(17) -0.0052(16) 0.0016(17)
C3 0.028(2) 0.0276(19) 0.030(2) -0.0130(16) 0.0052(16) 0.0012(16)
C4 0.0207(17) 0.0198(16) 0.0193(18) 0.0015(13) 0.0033(14) 0.0000(13)
C5 0.0243(18) 0.0193(16) 0.0195(18) 0.0010(14) 0.0031(14) 0.0012(13)
C6 0.0234(18) 0.0239(18) 0.0242(19) -0.0016(14) 0.0030(15) 0.0024(15)
C7 0.030(2) 0.0271(19) 0.028(2) 0.0007(16) 0.0085(16) 0.0053(16)
C8 0.031(2) 0.0302(19) 0.0159(18) 0.0079(16) 0.0032(15) 0.0030(15)
C9 0.0213(18) 0.0299(19) 0.027(2) 0.0029(15) 0.0028(15) 0.0030(16)
C10 0.0208(18) 0.0254(18) 0.028(2) -0.0015(14) 0.0062(15) 0.0027(15)
C11 0.0196(17) 0.0184(16) 0.0259(19) 0.0016(13) 0.0040(14) 0.0011(14)
C12 0.034(2) 0.037(2) 0.028(2) -0.0113(18) 0.0008(17) 0.0107(18)
C13 0.031(2) 0.033(2) 0.022(2) -0.0026(16) -0.0005(16) 0.0062(16)
C14 0.0206(17) 0.0194(16) 0.0217(18) 0.0014(13) 0.0045(14) -0.0024(14)
C15 0.0216(17) 0.0199(16) 0.0181(17) 0.0014(13) 0.0046(14) 0.0000(13)
C16 0.034(2) 0.0258(19) 0.0196(19) -0.0066(16) -0.0014(15) 0.0066(15)
C17 0.033(2) 0.0273(19) 0.024(2) -0.0115(16) 0.0042(16) 0.0006(15)
C18 0.0233(18) 0.0228(17) 0.0214(19) 0.0000(14) -0.0018(14) -0.0051(14)
C19 0.033(2) 0.0256(19) 0.0214(19) -0.0040(16) 0.0014(16) 0.0049(15)
C20 0.029(2) 0.0203(17) 0.026(2) -0.0085(14) 0.0051(15) 0.0047(15)
Cu2 0.0251(2) 0.0211(2) 0.0201(2) -0.00261(17) 0.00350(18) 0.00064(17)
Br3 0.0370(2) 0.0287(2) 0.0227(2) -0.00348(16) -0.00316(16) -0.00510(15)
Br4 0.0525(3) 0.0426(2) 0.0223(2) 0.0032(2) 0.01448(19) 0.00322(17)
S3 0.0280(5) 0.0236(4) 0.0182(4) -0.0060(4) 0.0041(4) -0.0015(3)
S4 0.0328(5) 0.0213(4) 0.0224(5) -0.0072(4) 0.0093(4) -0.0027(4)
O3 0.0311(14) 0.0226(13) 0.0208(14) -0.0098(11) 0.0064(11) -0.0025(10)
O4 0.0329(14) 0.0243(13) 0.0183(13) -0.0085(11) 0.0073(11) 0.0006(10)
N5 0.0221(15) 0.0241(15) 0.0170(15) -0.0012(12) -0.0009(12) 0.0007(12)
N6 0.0260(16) 0.0285(16) 0.0195(16) -0.0073(13) 0.0062(13) -0.0013(13)
N7 0.0256(16) 0.0223(15) 0.0210(16) -0.0020(12) 0.0067(12) 0.0040(12)
N8 0.0295(16) 0.0210(15) 0.0188(16) -0.0060(12) 0.0054(13) -0.0003(12)
C21 0.0209(17) 0.0198(16) 0.0207(18) -0.0002(13) 0.0011(14) 0.0051(14)
C22 0.033(2) 0.042(2) 0.034(2) -0.0151(19) 0.0097(18) -0.0004(19)
C23 0.032(2) 0.0298(19) 0.024(2) -0.0039(16) 0.0099(16) -0.0006(16)
C24 0.0202(17) 0.0179(16) 0.0204(18) -0.0020(13) -0.0005(14) 0.0018(13)
C25 0.0227(18) 0.0207(16) 0.0143(17) -0.0001(13) -0.0005(13) 0.0007(13)
C26 0.0221(18) 0.0221(17) 0.0233(19) -0.0040(14) 0.0026(14) 0.0033(14)
C27 0.0265(19) 0.0267(18) 0.0175(18) -0.0018(15) 0.0069(14) 0.0042(14)
C28 0.0280(19) 0.0214(17) 0.0146(17) 0.0016(14) -0.0051(14) -0.0029(13)
C29 0.027(2) 0.0268(19) 0.027(2) -0.0080(15) 0.0014(16) 0.0015(16)
C30 0.0275(19) 0.0243(18) 0.0206(19) -0.0044(15) 0.0048(15) 0.0019(14)
C31 0.0213(17) 0.0211(17) 0.0188(18) 0.0004(13) 0.0007(14) 0.0038(14)
C32 0.037(2) 0.0241(19) 0.032(2) -0.0093(17) 0.0070(18) 0.0040(16)
C33 0.040(2) 0.0255(19) 0.024(2) -0.0085(17) 0.0031(17) -0.0088(16)
C34 0.0250(18) 0.0190(16) 0.0199(18) 0.0008(14) 0.0046(14) 0.0052(14)
C35 0.0252(18) 0.0188(16) 0.0193(18) 0.0000(14) 0.0039(14) 0.0030(13)
C36 0.032(2) 0.0240(18) 0.027(2) -0.0070(16) 0.0071(16) 0.0016(15)
C37 0.034(2) 0.029(2) 0.030(2) -0.0044(17) 0.0117(17) 0.0039(16)
C38 0.035(2) 0.032(2) 0.0140(18) 0.0074(17) 0.0064(15) 0.0038(15)
C39 0.035(2) 0.0251(18) 0.022(2) -0.0010(16) 0.0028(16) 0.0014(15)
C40 0.0286(19) 0.0218(17) 0.0222(19) -0.0025(15) 0.0047(15) 0.0014(14)

loop_
_atom_type_symbol
_atom_type_description
_atom_type_scat_dispersion_real
_atom_type_scat_dispersion_imag
_atom_type_scat_source
C C 0.0033 0.0016 'International Tables Vol C Tables 4.2.6.8 and 6.1.1.4'
H H 0.0000 0.0000 'International Tables Vol C Tables 4.2.6.8 and 6.1.1.4'
N N 0.0061 0.0033 'International Tables Vol C Tables 4.2.6.8 and 6.1.1.4'
O O 0.0106 0.0060 'International Tables Vol C Tables 4.2.6.8 and 6.1.1.4'
S S 0.1246 0.1234 'International Tables Vol C Tables 4.2.6.8 and 6.1.1.4'
Cu Cu 0.3201 1.2651 'International Tables Vol C Tables 4.2.6.8 and 6.1.1.4'
Br Br -0.2901 2.4595 'International Tables Vol C Tables 4.2.6.8 and 6.1.1.4'

loop_
_geom_angle_atom_site_label_1
_geom_angle_atom_site_label_2
_geom_angle_atom_site_label_3
_geom_angle_site_symmetry_1
_geom_angle_site_symmetry_3
_geom_angle
_geom_angle_publ_flag
O2 Cu1 O1 . . 84.47(11) ?
O2 Cu1 S1 . . 176.03(9) ?
O1 Cu1 S1 . . 93.66(8) ?
O2 Cu1 S2 . . 94.24(8) ?
O1 Cu1 S2 . . 176.26(9) ?
S1 Cu1 S2 . . 87.84(4) ?
C1 S1 Cu1 . . 107.27(13) ?
C11 S2 Cu1 . . 108.03(13) ?
C4 O1 Cu1 . . 132.3(2) ?
C14 O2 Cu1 . . 132.4(2) ?
C4 N1 C1 . . 122.7(3) ?
C1 N2 C2 . . 121.9(3) ?
C1 N2 C3 . . 121.5(3) ?
C2 N2 C3 . . 116.6(3) ?
C14 N3 C11 . . 123.1(3) ?
C11 N4 C13 . . 123.4(3) ?
C11 N4 C12 . . 121.3(3) ?
C13 N4 C12 . . 115.3(3) ?
N2 C1 N1 . . 115.7(3) ?
N2 C1 S1 . . 116.1(3) ?
N1 C1 S1 . . 128.2(3) ?
N2 C2 H2A . . 109.5 ?
N2 C2 H2B . . 109.5 ?
H2A C2 H2B . . 109.5 ?
N2 C2 H2C . . 109.5 ?
H2A C2 H2C . . 109.5 ?
H2B C2 H2C . . 109.5 ?
N2 C3 H3A . . 109.5 ?
N2 C3 H3B . . 109.5 ?
H3A C3 H3B . . 109.5 ?
N2 C3 H3C . . 109.5 ?
H3A C3 H3C . . 109.5 ?
H3B C3 H3C . . 109.5 ?
O1 C4 N1 . . 129.9(3) ?
O1 C4 C5 . . 114.2(3) ?
N1 C4 C5 . . 115.8(3) ?
C10 C5 C6 . . 119.0(3) ?
C10 C5 C4 . . 120.1(3) ?
C6 C5 C4 . . 120.9(3) ?
C7 C6 C5 . . 120.9(4) ?
C7 C6 H6A . . 119.6 ?
C5 C6 H6A . . 119.6 ?
C8 C7 C6 . . 118.6(4) ?
C8 C7 H7A . . 120.7 ?
C6 C7 H7A . . 120.7 ?
C7 C8 C9 . . 122.2(3) ?
C7 C8 Br1 . . 119.5(3) ?
C9 C8 Br1 . . 118.3(3) ?
C8 C9 C10 . . 118.2(4) ?
C8 C9 H9A . . 120.9 ?
C10 C9 H9A . . 120.9 ?
C5 C10 C9 . . 121.1(3) ?
C5 C10 H10A . . 119.4 ?
C9 C10 H10A . . 119.4 ?
N4 C11 N3 . . 114.6(3) ?
N4 C11 S2 . . 117.0(3) ?
N3 C11 S2 . . 128.4(3) ?
N4 C12 H12A . . 109.5 ?
N4 C12 H12B . . 109.5 ?
H12A C12 H12B . . 109.5 ?
N4 C12 H12C . . 109.5 ?
H12A C12 H12C . . 109.5 ?
H12B C12 H12C . . 109.5 ?
N4 C13 H13A . . 109.5 ?
N4 C13 H13B . . 109.5 ?
H13A C13 H13B . . 109.5 ?
N4 C13 H13C . . 109.5 ?
H13A C13 H13C . . 109.5 ?
H13B C13 H13C . . 109.5 ?
O2 C14 N3 . . 129.5(3) ?
O2 C14 C15 . . 114.5(3) ?
N3 C14 C15 . . 116.0(3) ?
C20 C15 C16 . . 119.0(3) ?
C20 C15 C14 . . 119.8(3) ?
C16 C15 C14 . . 121.3(3) ?
C15 C16 C17 . . 120.7(3) ?
C15 C16 H16A . . 119.7 ?
C17 C16 H16A . . 119.7 ?
C18 C17 C16 . . 118.8(3) ?
C18 C17 H17A . . 120.6 ?
C16 C17 H17A . . 120.6 ?
C17 C18 C19 . . 121.7(3) ?
C17 C18 Br2 . . 120.1(3) ?
C19 C18 Br2 . . 118.1(3) ?
C20 C19 C18 . . 118.5(3) ?
C20 C19 H19A . . 120.8 ?
C18 C19 H19A . . 120.8 ?
C15 C20 C19 . . 121.4(3) ?
C15 C20 H20A . . 119.3 ?
C19 C20 H20A . . 119.3 ?
O3 Cu2 O4 . . 83.73(11) ?
O3 Cu2 S3 . . 94.44(8) ?
O4 Cu2 S3 . . 177.74(8) ?
O3 Cu2 S4 . . 177.64(9) ?
O4 Cu2 S4 . . 94.60(8) ?
S3 Cu2 S4 . . 87.27(4) ?
C21 S3 Cu2 . . 108.25(12) ?
C31 S4 Cu2 . . 109.18(12) ?
C24 O3 Cu2 . . 134.5(2) ?
C34 O4 Cu2 . . 134.3(2) ?
C24 N5 C21 . . 123.0(3) ?
C21 N6 C22 . . 120.4(3) ?
C21 N6 C23 . . 122.5(3) ?
C22 N6 C23 . . 117.1(3) ?
C34 N7 C31 . . 123.3(3) ?
C31 N8 C33 . . 122.6(3) ?
C31 N8 C32 . . 121.2(3) ?
C33 N8 C32 . . 116.2(3) ?
N5 C21 N6 . . 115.7(3) ?
N5 C21 S3 . . 128.6(3) ?
N6 C21 S3 . . 115.7(3) ?
N6 C22 H22A . . 109.5 ?
N6 C22 H22B . . 109.5 ?
H22A C22 H22B . . 109.5 ?
N6 C22 H22C . . 109.5 ?
H22A C22 H22C . . 109.5 ?
H22B C22 H22C . . 109.5 ?
N6 C23 H23A . . 109.5 ?
N6 C23 H23B . . 109.5 ?
H23A C23 H23B . . 109.5 ?
N6 C23 H23C . . 109.5 ?
H23A C23 H23C . . 109.5 ?
H23B C23 H23C . . 109.5 ?
O3 C24 N5 . . 129.5(3) ?
O3 C24 C25 . . 114.3(3) ?
N5 C24 C25 . . 116.1(3) ?
C30 C25 C26 . . 119.4(3) ?
C30 C25 C24 . . 121.7(3) ?
C26 C25 C24 . . 118.9(3) ?
C27 C26 C25 . . 120.3(3) ?
C27 C26 H26A . . 119.8 ?
C25 C26 H26A . . 119.8 ?
C28 C27 C26 . . 119.0(3) ?
C28 C27 H27A . . 120.5 ?
C26 C27 H27A . . 120.5 ?
C29 C28 C27 . . 121.5(3) ?
C29 C28 Br3 . . 120.4(3) ?
C27 C28 Br3 . . 118.0(3) ?
C28 C29 C30 . . 119.4(3) ?
C28 C29 H29A . . 120.3 ?
C30 C29 H29A . . 120.3 ?
C25 C30 C29 . . 120.3(3) ?
C25 C30 H30A . . 119.9 ?
C29 C30 H30A . . 119.9 ?
N8 C31 N7 . . 115.4(3) ?
N8 C31 S4 . . 115.9(3) ?
N7 C31 S4 . . 128.7(3) ?
N8 C32 H32A . . 109.5 ?
N8 C32 H32B . . 109.5 ?
H32A C32 H32B . . 109.5 ?
N8 C32 H32C . . 109.5 ?
H32A C32 H32C . . 109.5 ?
H32B C32 H32C . . 109.5 ?
N8 C33 H33A . . 109.5 ?
N8 C33 H33B . . 109.5 ?
H33A C33 H33B . . 109.5 ?
N8 C33 H33C . . 109.5 ?
H33A C33 H33C . . 109.5 ?
H33B C33 H33C . . 109.5 ?
O4 C34 N7 . . 129.7(3) ?
O4 C34 C35 . . 114.2(3) ?
N7 C34 C35 . . 116.1(3) ?
C40 C35 C36 . . 118.9(3) ?
C40 C35 C34 . . 119.9(3) ?
C36 C35 C34 . . 121.3(3) ?
C37 C36 C35 . . 119.9(4) ?
C37 C36 H36A . . 120.1 ?
C35 C36 H36A . . 120.1 ?
C38 C37 C36 . . 119.6(4) ?
C38 C37 H37A . . 120.2 ?
C36 C37 H37A . . 120.2 ?
C37 C38 C39 . . 122.0(3) ?
C37 C38 Br4 . . 119.3(3) ?
C39 C38 Br4 . . 118.7(3) ?
C38 C39 C40 . . 118.0(4) ?
C38 C39 H39A . . 121.0 ?
C40 C39 H39A . . 121.0 ?
C35 C40 C39 . . 121.6(3) ?
C35 C40 H40A . . 119.2 ?
C39 C40 H40A . . 119.2 ?

loop_
_geom_bond_atom_site_label_1
_geom_bond_atom_site_label_2
_geom_bond_site_symmetry_2
_geom_bond_distance
_geom_bond_publ_flag
Cu1 O2 . 1.850(3) ?
Cu1 O1 . 1.864(3) ?
Cu1 S1 . 2.1433(10) ?
Cu1 S2 . 2.1451(10) ?
Br1 C8 . 1.895(4) ?
Br2 C18 . 1.904(4) ?
S1 C1 . 1.738(4) ?
S2 C11 . 1.734(4) ?
O1 C4 . 1.265(4) ?
O2 C14 . 1.270(4) ?
N1 C4 . 1.324(4) ?
N1 C1 . 1.344(5) ?
N2 C1 . 1.336(4) ?
N2 C2 . 1.464(5) ?
N2 C3 . 1.474(5) ?
N3 C14 . 1.318(5) ?
N3 C11 . 1.356(4) ?
N4 C11 . 1.339(4) ?
N4 C13 . 1.456(5) ?
N4 C12 . 1.459(5) ?
C2 H2A . 0.9800 ?
C2 H2B . 0.9800 ?
C2 H2C . 0.9800 ?
C3 H3A . 0.9800 ?
C3 H3B . 0.9800 ?
C3 H3C . 0.9800 ?
C4 C5 . 1.490(5) ?
C5 C10 . 1.391(5) ?
C5 C6 . 1.400(5) ?
C6 C7 . 1.393(5) ?
C6 H6A . 0.9500 ?
C7 C8 . 1.382(5) ?
C7 H7A . 0.9500 ?
C8 C9 . 1.393(5) ?
C9 C10 . 1.395(5) ?
C9 H9A . 0.9500 ?
C10 H10A . 0.9500 ?
C12 H12A . 0.9800 ?
C12 H12B . 0.9800 ?
C12 H12C . 0.9800 ?
C13 H13A . 0.9800 ?
C13 H13B . 0.9800 ?
C13 H13C . 0.9800 ?
C14 C15 . 1.493(5) ?
C15 C20 . 1.377(5) ?
C15 C16 . 1.391(5) ?
C16 C17 . 1.394(5) ?
C16 H16A . 0.9500 ?
C17 C18 . 1.371(5) ?
C17 H17A . 0.9500 ?
C18 C19 . 1.387(5) ?
C19 C20 . 1.385(5) ?
C19 H19A . 0.9500 ?
C20 H20A . 0.9500 ?
Cu2 O3 . 1.842(2) ?
Cu2 O4 . 1.857(2) ?
Cu2 S3 . 2.1423(10) ?
Cu2 S4 . 2.1435(10) ?
Br3 C28 . 1.897(3) ?
Br4 C38 . 1.903(4) ?
S3 C21 . 1.739(4) ?
S4 C31 . 1.741(4) ?
O3 C24 . 1.271(4) ?
O4 C34 . 1.266(4) ?
N5 C24 . 1.315(4) ?
N5 C21 . 1.342(4) ?
N6 C21 . 1.344(4) ?
N6 C22 . 1.454(5) ?
N6 C23 . 1.462(5) ?
N7 C34 . 1.329(5) ?
N7 C31 . 1.337(4) ?
N8 C31 . 1.332(4) ?
N8 C33 . 1.453(5) ?
N8 C32 . 1.463(5) ?
C22 H22A . 0.9800 ?
C22 H22B . 0.9800 ?
C22 H22C . 0.9800 ?
C23 H23A . 0.9800 ?
C23 H23B . 0.9800 ?
C23 H23C . 0.9800 ?
C24 C25 . 1.496(5) ?
C25 C30 . 1.386(5) ?
C25 C26 . 1.397(5) ?
C26 C27 . 1.386(5) ?
C26 H26A . 0.9500 ?
C27 C28 . 1.385(5) ?
C27 H27A . 0.9500 ?
C28 C29 . 1.369(5) ?
C29 C30 . 1.391(5) ?
C29 H29A . 0.9500 ?
C30 H30A . 0.9500 ?
C32 H32A . 0.9800 ?
C32 H32B . 0.9800 ?
C32 H32C . 0.9800 ?
C33 H33A . 0.9800 ?
C33 H33B . 0.9800 ?
C33 H33C . 0.9800 ?
C34 C35 . 1.488(5) ?
C35 C40 . 1.389(5) ?
C35 C36 . 1.399(5) ?
C36 C37 . 1.390(5) ?
C36 H36A . 0.9500 ?
C37 C38 . 1.373(5) ?
C37 H37A . 0.9500 ?
C38 C39 . 1.381(5) ?
C39 C40 . 1.390(5) ?
C39 H39A . 0.9500 ?
C40 H40A . 0.9500 ?

loop_
_geom_hbond_atom_site_label_D
_geom_hbond_atom_site_label_H
_geom_hbond_atom_site_label_A
_geom_hbond_site_symmetry_A
_geom_hbond_distance_DH
_geom_hbond_distance_HA
_geom_hbond_distance_DA
_geom_hbond_angle_DHA
C13 H13C Br2 2_666 0.98 2.92 3.809(4) 150
C19 H19A Br4 1_556 0.95 2.91 3.858(4) 174
C27 H27A Br1 1_554 0.95 2.90 3.849(4) 176
C37 H37A Br3 1_665 0.95 2.93 3.845(4) 163

loop_
_geom_torsion_atom_site_label_1
_geom_torsion_atom_site_label_2
_geom_torsion_atom_site_label_3
_geom_torsion_atom_site_label_4
_geom_torsion_site_symmetry_1
_geom_torsion_site_symmetry_2
_geom_torsion_site_symmetry_3
_geom_torsion_site_symmetry_4
_geom_torsion
_geom_torsion_publ_flag
O1 Cu1 S1 C1 . . . . 22.70(14) ?
S2 Cu1 S1 C1 . . . . -153.87(12) ?
O2 Cu1 S2 C11 . . . . 16.75(15) ?
S1 Cu1 S2 C11 . . . . -159.88(13) ?
O2 Cu1 O1 C4 . . . . 161.0(3) ?
S1 Cu1 O1 C4 . . . . -22.5(3) ?
O1 Cu1 O2 C14 . . . . 159.3(3) ?
S2 Cu1 O2 C14 . . . . -24.2(3) ?
C2 N2 C1 N1 . . . . 178.8(3) ?
C3 N2 C1 N1 . . . . 0.0(5) ?
C2 N2 C1 S1 . . . . -3.6(4) ?
C3 N2 C1 S1 . . . . 177.6(3) ?
C4 N1 C1 N2 . . . . 179.7(3) ?
C4 N1 C1 S1 . . . . 2.5(5) ?
Cu1 S1 C1 N2 . . . . 162.9(2) ?
Cu1 S1 C1 N1 . . . . -19.8(3) ?
Cu1 O1 C4 N1 . . . . 7.8(6) ?
Cu1 O1 C4 C5 . . . . -170.2(2) ?
C1 N1 C4 O1 . . . . 7.7(6) ?
C1 N1 C4 C5 . . . . -174.3(3) ?
O1 C4 C5 C10 . . . . -8.1(5) ?
N1 C4 C5 C10 . . . . 173.6(3) ?
O1 C4 C5 C6 . . . . 170.5(3) ?
N1 C4 C5 C6 . . . . -7.9(5) ?
C10 C5 C6 C7 . . . . 0.3(5) ?
C4 C5 C6 C7 . . . . -178.3(3) ?
C5 C6 C7 C8 . . . . -1.2(5) ?
C6 C7 C8 C9 . . . . 1.4(5) ?
C6 C7 C8 Br1 . . . . -177.2(3) ?
C7 C8 C9 C10 . . . . -0.8(5) ?
Br1 C8 C9 C10 . . . . 177.9(3) ?
C6 C5 C10 C9 . . . . 0.4(5) ?
C4 C5 C10 C9 . . . . 179.0(3) ?
C8 C9 C10 C5 . . . . -0.2(5) ?
C13 N4 C11 N3 . . . . 179.3(3) ?
C12 N4 C11 N3 . . . . -0.4(5) ?
C13 N4 C11 S2 . . . . -0.8(5) ?
C12 N4 C11 S2 . . . . 179.6(3) ?
C14 N3 C11 N4 . . . . 175.5(3) ?
C14 N3 C11 S2 . . . . -4.5(5) ?
Cu1 S2 C11 N4 . . . . 171.5(2) ?
Cu1 S2 C11 N3 . . . . -8.5(3) ?
Cu1 O2 C14 N3 . . . . 16.2(6) ?
Cu1 O2 C14 C15 . . . . -164.1(2) ?
C11 N3 C14 O2 . . . . 3.5(6) ?
C11 N3 C14 C15 . . . . -176.3(3) ?
O2 C14 C15 C20 . . . . 3.8(5) ?
N3 C14 C15 C20 . . . . -176.5(3) ?
O2 C14 C15 C16 . . . . -177.1(3) ?
N3 C14 C15 C16 . . . . 2.7(5) ?
C20 C15 C16 C17 . . . . 0.2(6) ?
C14 C15 C16 C17 . . . . -179.0(3) ?
C15 C16 C17 C18 . . . . -0.6(6) ?
C16 C17 C18 C19 . . . . 0.5(6) ?
C16 C17 C18 Br2 . . . . -179.8(3) ?
C17 C18 C19 C20 . . . . 0.0(6) ?
Br2 C18 C19 C20 . . . . -179.7(3) ?
C16 C15 C20 C19 . . . . 0.4(5) ?
C14 C15 C20 C19 . . . . 179.6(3) ?
C18 C19 C20 C15 . . . . -0.5(6) ?
O3 Cu2 S3 C21 . . . . -11.88(15) ?
S4 Cu2 S3 C21 . . . . 166.49(13) ?
O4 Cu2 S4 C31 . . . . -4.72(15) ?
S3 Cu2 S4 C31 . . . . 174.00(13) ?
O4 Cu2 O3 C24 . . . . -173.4(3) ?
S3 Cu2 O3 C24 . . . . 7.9(3) ?
O3 Cu2 O4 C34 . . . . -176.0(4) ?
S4 Cu2 O4 C34 . . . . 5.6(3) ?
C24 N5 C21 N6 . . . . 177.0(3) ?
C24 N5 C21 S3 . . . . -5.8(5) ?
C22 N6 C21 N5 . . . . -0.2(5) ?
C23 N6 C21 N5 . . . . 178.8(3) ?
C22 N6 C21 S3 . . . . -177.8(3) ?
C23 N6 C21 S3 . . . . 1.2(5) ?
Cu2 S3 C21 N5 . . . . 14.2(4) ?
Cu2 S3 C21 N6 . . . . -168.6(2) ?
Cu2 O3 C24 N5 . . . . 0.8(6) ?
Cu2 O3 C24 C25 . . . . 178.3(2) ?
C21 N5 C24 O3 . . . . -4.0(6) ?
C21 N5 C24 C25 . . . . 178.5(3) ?
O3 C24 C25 C30 . . . . -175.4(3) ?
N5 C24 C25 C30 . . . . 2.5(5) ?
O3 C24 C25 C26 . . . . 2.7(5) ?
N5 C24 C25 C26 . . . . -179.4(3) ?
C30 C25 C26 C27 . . . . 1.4(5) ?
C24 C25 C26 C27 . . . . -176.7(3) ?
C25 C26 C27 C28 . . . . -0.6(5) ?
C26 C27 C28 C29 . . . . -0.6(6) ?
C26 C27 C28 Br3 . . . . 177.2(3) ?
C27 C28 C29 C30 . . . . 1.1(6) ?
Br3 C28 C29 C30 . . . . -176.8(3) ?
C26 C25 C30 C29 . . . . -1.0(5) ?
C24 C25 C30 C29 . . . . 177.1(3) ?
C28 C29 C30 C25 . . . . -0.3(6) ?
C33 N8 C31 N7 . . . . -177.8(3) ?
C32 N8 C31 N7 . . . . 2.2(5) ?
C33 N8 C31 S4 . . . . 1.4(5) ?
C32 N8 C31 S4 . . . . -178.5(3) ?
C34 N7 C31 N8 . . . . 178.5(3) ?
C34 N7 C31 S4 . . . . -0.6(5) ?
Cu2 S4 C31 N8 . . . . -175.2(2) ?
Cu2 S4 C31 N7 . . . . 3.8(4) ?
Cu2 O4 C34 N7 . . . . -3.4(6) ?
Cu2 O4 C34 C35 . . . . 176.1(2) ?
C31 N7 C34 O4 . . . . -0.5(6) ?
C31 N7 C34 C35 . . . . -179.9(3) ?
O4 C34 C35 C40 . . . . 1.1(5) ?
N7 C34 C35 C40 . . . . -179.3(3) ?
O4 C34 C35 C36 . . . . -178.9(3) ?
N7 C34 C35 C36 . . . . 0.7(5) ?
C40 C35 C36 C37 . . . . -0.7(6) ?
C34 C35 C36 C37 . . . . 179.3(3) ?
C35 C36 C37 C38 . . . . 0.3(6) ?
C36 C37 C38 C39 . . . . 0.1(6) ?
C36 C37 C38 Br4 . . . . -178.0(3) ?
C37 C38 C39 C40 . . . . -0.1(6) ?
Br4 C38 C39 C40 . . . . 178.0(3) ?
C36 C35 C40 C39 . . . . 0.7(6) ?
C34 C35 C40 C39 . . . . -179.3(3) ?
C38 C39 C40 C35 . . . . -0.3(6) ?
